data_7224165
loop_
_publ_author_name
'Oruganti, Madhavi'
'Khade, Pavan'
'Das, Uttam Kumar'
'Trivedi, Darshak R.'

_publ_section_title
;
 The hierarchies of hydrogen bonds in salts/cocrystals of isoniazid and
 its Schiff base -- a case study
;
_journal_issue 19
_journal_name_full 'RSC Adv.'
_journal_page_first 15868
_journal_paper_doi 10.1039/C5RA14951G
_journal_volume 6
_journal_year 2016
_chemical_formula_sum 'C20 H19 N3 O9'
_chemical_formula_weight 445.38
_chemical_name_systematic
; 
 ? 
;
_space_group_IT_number 2
_symmetry_cell_setting triclinic
_symmetry_space_group_name_Hall '-P 1'
_symmetry_space_group_name_H-M 'P -1'
_atom_sites_solution_hydrogens geom
_atom_sites_solution_primary direct
_atom_sites_solution_secondary difmap
_audit_creation_method SHELXL-97
_audit_update_record
;
2015-07-28 deposited with the CCDC.
2016-01-19 downloaded from the CCDC.
;
_cell_angle_alpha 81.836(3)
_cell_angle_beta 88.720(3)
_cell_angle_gamma 64.742(3)
_cell_formula_units_Z 2
_cell_length_a 7.6313(7)
_cell_length_b 7.8438(7)
_cell_length_c 17.8835(17)
_cell_measurement_temperature 296(2)
_cell_volume 957.45(15)
_computing_structure_refinement 'SHELXL-97 (Sheldrick, 2008)'
_computing_structure_solution 'SHELXS-97 (Sheldrick, 2008)'
_diffrn_ambient_temperature 296(2)
_diffrn_measured_fraction_theta_full 0.983
_diffrn_measured_fraction_theta_max 0.983
_diffrn_measurement_device_type 'Bruker ApexII CCD'
_diffrn_measurement_method 'w scans'
_diffrn_radiation_monochromator graphite
_diffrn_radiation_source 'fine-focus sealed tube'
_diffrn_radiation_type MoK\a
_diffrn_radiation_wavelength 0.71073
_diffrn_reflns_av_R_equivalents 0.0319
_diffrn_reflns_av_sigmaI/netI 0.0298
_diffrn_reflns_limit_h_max 8
_diffrn_reflns_limit_h_min -9
_diffrn_reflns_limit_k_max 8
_diffrn_reflns_limit_k_min -9
_diffrn_reflns_limit_l_max 21
_diffrn_reflns_limit_l_min -21
_diffrn_reflns_number 11342
_diffrn_reflns_theta_full 25.00
_diffrn_reflns_theta_max 25.00
_diffrn_reflns_theta_min 1.15
_exptl_absorpt_coefficient_mu 0.124
_exptl_absorpt_correction_T_max 0.9938
_exptl_absorpt_correction_T_min 0.9661
_exptl_crystal_colour colourless
_exptl_crystal_density_diffrn 1.545
_exptl_crystal_density_method 'not measured'
_exptl_crystal_description Rod
_exptl_crystal_F_000 464
_exptl_crystal_size_max 0.28
_exptl_crystal_size_mid 0.14
_exptl_crystal_size_min 0.05
_refine_diff_density_max 0.179
_refine_diff_density_min -0.213
_refine_diff_density_rms 0.042
_refine_ls_extinction_method none
_refine_ls_goodness_of_fit_ref 0.908
_refine_ls_hydrogen_treatment mixed
_refine_ls_matrix_type full
_refine_ls_number_parameters 313
_refine_ls_number_reflns 3313
_refine_ls_number_restraints 0
_refine_ls_restrained_S_all 0.908
_refine_ls_R_factor_all 0.0587
_refine_ls_R_factor_gt 0.0392
_refine_ls_shift/su_max 0.001
_refine_ls_shift/su_mean 0.000
_refine_ls_structure_factor_coef Fsqd
_refine_ls_weighting_details 'calc w=1/[\s^2^(Fo^2^)+(0.0836P)^2^+0.1281P] where P=(Fo^2^+2Fc^2^)/3'
_refine_ls_weighting_scheme calc
_refine_ls_wR_factor_gt 0.1034
_refine_ls_wR_factor_ref 0.1232
_reflns_number_gt 2414
_reflns_number_total 3313
_reflns_threshold_expression >2sigma(I)
_cod_data_source_file c5ra14951g2.cif
_cod_data_source_block Ib_1045623
_cod_depositor_comments
;
The following automatic conversions were performed:

'_symmetry_cell_setting' value 'Triclinic' changed to 'triclinic'
according to
/usr/data/users/saulius/crontab/automatic-downloads/rss-feeds/RSC/lib/dictionaries/cif_core.dic
dictionary named 'cif_core.dic' version 2.4.2 from 2011-04-26.

Automatic conversion script
Id: cif_fix_values 4268 2015-11-12 08:31:59Z antanas 
;
_cod_original_sg_symbol_H-M P-1
_cod_database_code 7224165

loop_
_symmetry_equiv_pos_as_xyz
'x, y, z'
'-x, -y, -z'

loop_
_atom_site_label
_atom_site_type_symbol
_atom_site_fract_x
_atom_site_fract_y
_atom_site_fract_z
_atom_site_U_iso_or_equiv
_atom_site_adp_type
_atom_site_occupancy
_atom_site_symmetry_multiplicity
_atom_site_calc_flag
_atom_site_refinement_flags
C13 C 0.1691(3) 0.2520(3) 0.42363(11) 0.0412(4) Uani 1 1 d .
O2 O 0.2477(2) 0.1546(2) 0.48770(8) 0.0615(4) Uani 1 1 d .
O3 O 0.1480(2) 0.4191(2) 0.40467(8) 0.0567(4) Uani 1 1 d .
C12 C 0.1013(2) 0.1584(2) 0.37241(9) 0.0355(4) Uani 1 1 d .
C7 C 0.0221(3) 0.2526(3) 0.29978(10) 0.0418(5) Uani 1 1 d .
O5 O 0.0080(2) 0.4311(2) 0.27627(8) 0.0566(4) Uani 1 1 d .
H13 H 0.0454 0.4678 0.3107 0.085 Uiso 1 1 calc R
C8 C -0.0443(3) 0.1687(4) 0.25185(11) 0.0547(6) Uani 1 1 d .
H9 H -0.0943 0.2315 0.2036 0.066 Uiso 1 1 calc R
C9 C -0.0361(3) -0.0091(4) 0.27600(13) 0.0597(6) Uani 1 1 d .
H10 H -0.0818 -0.0653 0.2436 0.072 Uiso 1 1 calc R
C10 C 0.0379(3) -0.1056(3) 0.34651(13) 0.0524(5) Uani 1 1 d .
H11 H 0.0404 -0.2249 0.3620 0.063 Uiso 1 1 calc R
C11 C 0.1092(3) -0.0231(3) 0.39480(10) 0.0407(4) Uani 1 1 d .
O4 O 0.1895(2) -0.12478(19) 0.46216(8) 0.0590(4) Uani 1 1 d .
H12 H 0.2218 -0.0607 0.4863 0.088 Uiso 1 1 calc R
C20 C 0.2504(3) -0.1585(2) 1.05595(9) 0.0348(4) Uani 1 1 d .
O6 O 0.2809(2) -0.31839(17) 1.03720(7) 0.0457(4) Uani 1 1 d .
O7 O 0.2155(2) -0.12344(17) 1.12323(7) 0.0441(3) Uani 1 1 d .
C19 C 0.2561(2) -0.0072(2) 0.99753(9) 0.0325(4) Uani 1 1 d .
C14 C 0.2112(2) 0.1754(2) 1.01440(9) 0.0369(4) Uani 1 1 d .
O8 O 0.1614(2) 0.21867(18) 1.08483(7) 0.0486(4) Uani 1 1 d .
H17 H 0.1662 0.1238 1.1125 0.073 Uiso 1 1 calc R
C15 C 0.2174(3) 0.3173(3) 0.95966(11) 0.0446(5) Uani 1 1 d .
H14 H 0.1858 0.4387 0.9712 0.054 Uiso 1 1 calc R
C16 C 0.2710(3) 0.2749(3) 0.88790(11) 0.0477(5) Uani 1 1 d .
H15 H 0.2747 0.3697 0.8510 0.057 Uiso 1 1 calc R
C17 C 0.3195(3) 0.0956(3) 0.86944(10) 0.0455(5) Uani 1 1 d .
H16 H 0.3576 0.0695 0.8210 0.055 Uiso 1 1 calc R
C18 C 0.3109(3) -0.0443(3) 0.92357(10) 0.0378(4) Uani 1 1 d .
O9 O 0.3607(2) -0.21917(19) 0.90376(7) 0.0508(4) Uani 1 1 d .
H18 H 0.3424 -0.2881 0.9390 0.076 Uiso 1 1 calc R
C6 C 0.4469(3) 0.4223(2) 0.27039(9) 0.0337(4) Uani 1 1 d .
O1 O 0.48347(19) 0.25463(17) 0.28469(7) 0.0461(3) Uani 1 1 d .
N2 N 0.3393(2) 0.5332(2) 0.20843(8) 0.0427(4) Uani 1 1 d .
N3 N 0.2748(3) 0.4460(3) 0.15844(9) 0.0426(4) Uani 1 1 d .
C5 C 0.5167(2) 0.5234(2) 0.31966(9) 0.0333(4) Uani 1 1 d .
C1 C 0.6067(3) 0.4233(3) 0.38892(10) 0.0412(4) Uani 1 1 d .
H1 H 0.6220 0.2989 0.4034 0.049 Uiso 1 1 calc R
C2 C 0.6728(3) 0.5088(3) 0.43578(10) 0.0444(5) Uani 1 1 d .
H2 H 0.7332 0.4420 0.4823 0.053 Uiso 1 1 calc R
N1 N 0.6517(2) 0.6861(2) 0.41547(9) 0.0420(4) Uani 1 1 d .
C3 C 0.5665(3) 0.7871(3) 0.34891(10) 0.0431(5) Uani 1 1 d .
H3 H 0.5537 0.9110 0.3359 0.052 Uiso 1 1 calc R
C4 C 0.4978(3) 0.7074(3) 0.29980(10) 0.0383(4) Uani 1 1 d .
H4 H 0.4389 0.7770 0.2535 0.046 Uiso 1 1 calc R
H7 H 0.168(4) 0.427(3) 0.1779(14) 0.064(7) Uiso 1 1 d .
H30 H 0.690(4) 0.751(3) 0.4515(15) 0.079(7) Uiso 1 1 d .
H8 H 0.366(4) 0.336(4) 0.1508(14) 0.069(8) Uiso 1 1 d .
H6 H 0.244(4) 0.540(4) 0.1061(16) 0.086(8) Uiso 1 1 d .
H5 H 0.311(3) 0.660(3) 0.1920(12) 0.057(6) Uiso 1 1 d .

loop_
_atom_site_aniso_label
_atom_site_aniso_U_11
_atom_site_aniso_U_22
_atom_site_aniso_U_33
_atom_site_aniso_U_23
_atom_site_aniso_U_13
_atom_site_aniso_U_12
C13 0.0433(11) 0.0418(11) 0.0399(10) -0.0083(8) 0.0019(8) -0.0189(9)
O2 0.0843(11) 0.0601(9) 0.0454(8) -0.0037(7) -0.0215(7) -0.0362(8)
O3 0.0740(10) 0.0459(9) 0.0597(9) -0.0104(7) 0.0031(7) -0.0339(8)
C12 0.0365(10) 0.0380(10) 0.0331(9) -0.0075(7) 0.0027(7) -0.0165(8)
C7 0.0360(10) 0.0514(12) 0.0338(10) -0.0022(8) 0.0053(8) -0.0162(9)
O5 0.0624(10) 0.0559(9) 0.0458(8) 0.0097(6) 0.0004(7) -0.0251(7)
C8 0.0468(12) 0.0824(16) 0.0341(10) -0.0153(10) 0.0014(9) -0.0248(11)
C9 0.0524(13) 0.0827(17) 0.0579(14) -0.0369(13) 0.0050(10) -0.0342(12)
C10 0.0559(13) 0.0507(12) 0.0625(14) -0.0226(10) 0.0080(10) -0.0300(10)
C11 0.0432(11) 0.0393(10) 0.0393(10) -0.0083(8) 0.0041(8) -0.0168(9)
O4 0.0823(11) 0.0418(8) 0.0491(8) 0.0054(6) -0.0117(7) -0.0260(8)
C20 0.0391(10) 0.0360(10) 0.0319(9) -0.0054(7) -0.0019(7) -0.0183(8)
O6 0.0713(9) 0.0377(7) 0.0364(7) -0.0072(5) 0.0037(6) -0.0309(7)
O7 0.0665(9) 0.0373(7) 0.0304(7) -0.0062(5) 0.0059(6) -0.0236(6)
C19 0.0335(10) 0.0363(10) 0.0288(9) -0.0027(7) -0.0034(7) -0.0165(8)
C14 0.0379(10) 0.0362(10) 0.0357(10) -0.0051(7) -0.0033(8) -0.0149(8)
O8 0.0730(10) 0.0369(7) 0.0382(7) -0.0099(5) 0.0050(6) -0.0245(7)
C15 0.0492(12) 0.0331(10) 0.0504(12) 0.0010(8) -0.0056(9) -0.0182(9)
C16 0.0515(12) 0.0492(12) 0.0410(11) 0.0098(9) -0.0048(9) -0.0250(10)
C17 0.0533(12) 0.0556(12) 0.0299(9) 0.0008(8) -0.0017(8) -0.0275(10)
C18 0.0419(11) 0.0406(10) 0.0330(9) -0.0063(7) -0.0024(7) -0.0192(8)
O9 0.0775(10) 0.0475(8) 0.0348(7) -0.0119(6) 0.0087(7) -0.0322(8)
C6 0.0386(10) 0.0338(10) 0.0293(8) -0.0029(7) 0.0035(7) -0.0167(8)
O1 0.0582(9) 0.0344(7) 0.0455(8) -0.0012(6) -0.0049(6) -0.0208(6)
N2 0.0678(11) 0.0351(9) 0.0314(8) -0.0025(6) -0.0098(7) -0.0280(8)
N3 0.0607(12) 0.0418(10) 0.0336(9) -0.0080(7) -0.0027(8) -0.0289(9)
C5 0.0335(10) 0.0356(9) 0.0309(9) -0.0050(7) 0.0030(7) -0.0150(8)
C1 0.0478(11) 0.0379(10) 0.0347(10) 0.0010(8) -0.0035(8) -0.0168(9)
C2 0.0481(12) 0.0514(12) 0.0322(9) -0.0008(8) -0.0060(8) -0.0212(9)
N1 0.0469(10) 0.0484(10) 0.0361(9) -0.0079(7) -0.0022(7) -0.0247(8)
C3 0.0506(12) 0.0404(10) 0.0414(10) -0.0037(8) -0.0015(9) -0.0231(9)
C4 0.0446(11) 0.0396(10) 0.0319(9) -0.0004(7) -0.0051(8) -0.0203(9)

loop_
_atom_type_symbol
_atom_type_description
_atom_type_scat_dispersion_real
_atom_type_scat_dispersion_imag
_atom_type_scat_source
C C 0.0033 0.0016 'International Tables Vol C Tables 4.2.6.8 and 6.1.1.4'
H H 0.0000 0.0000 'International Tables Vol C Tables 4.2.6.8 and 6.1.1.4'
N N 0.0061 0.0033 'International Tables Vol C Tables 4.2.6.8 and 6.1.1.4'
O O 0.0106 0.0060 'International Tables Vol C Tables 4.2.6.8 and 6.1.1.4'

loop_
_geom_angle_atom_site_label_1
_geom_angle_atom_site_label_2
_geom_angle_atom_site_label_3
_geom_angle
O3 C13 O2 122.40(17)
O3 C13 C12 120.50(17)
O2 C13 C12 117.10(16)
C11 C12 C7 118.03(17)
C11 C12 C13 121.52(16)
C7 C12 C13 120.43(16)
O5 C7 C8 118.86(18)
O5 C7 C12 119.98(17)
C8 C7 C12 121.16(19)
C7 O5 H13 109.5
C7 C8 C9 119.24(19)
C7 C8 H9 120.4
C9 C8 H9 120.4
C10 C9 C8 121.73(19)
C10 C9 H10 119.1
C8 C9 H10 119.1
C9 C10 C11 119.4(2)
C9 C10 H11 120.3
C11 C10 H11 120.3
O4 C11 C10 118.09(18)
O4 C11 C12 121.42(17)
C10 C11 C12 120.46(18)
C11 O4 H12 109.5
O6 C20 O7 122.32(15)
O6 C20 C19 119.00(15)
O7 C20 C19 118.69(15)
C14 C19 C18 118.08(15)
C14 C19 C20 121.08(15)
C18 C19 C20 120.82(15)
O8 C14 C15 118.04(16)
O8 C14 C19 120.85(15)
C15 C14 C19 121.11(16)
C14 O8 H17 109.5
C16 C15 C14 118.86(18)
C16 C15 H14 120.6
C14 C15 H14 120.6
C17 C16 C15 121.73(17)
C17 C16 H15 119.1
C15 C16 H15 119.1
C18 C17 C16 119.32(18)
C18 C17 H16 120.3
C16 C17 H16 120.3
O9 C18 C17 117.84(16)
O9 C18 C19 121.26(15)
C17 C18 C19 120.89(17)
C18 O9 H18 109.5
O1 C6 N2 122.01(16)
O1 C6 C5 123.25(15)
N2 C6 C5 114.74(15)
C6 N2 N3 117.66(15)
C6 N2 H5 127.3(14)
N3 N2 H5 114.8(14)
N2 N3 H7 110.1(14)
N2 N3 H8 112.2(16)
H7 N3 H8 108(2)
N2 N3 H6 104.2(14)
H7 N3 H6 114(2)
H8 N3 H6 108(2)
C4 C5 C1 118.59(16)
C4 C5 C6 124.12(15)
C1 C5 C6 117.29(15)
C2 C1 C5 119.55(17)
C2 C1 H1 120.2
C5 C1 H1 120.2
N1 C2 C1 120.58(17)
N1 C2 H2 119.7
C1 C2 H2 119.7
C2 N1 C3 121.63(17)
C2 N1 H30 120.0(14)
C3 N1 H30 118.2(15)
N1 C3 C4 119.99(17)
N1 C3 H3 120.0
C4 C3 H3 120.0
C3 C4 C5 119.65(16)
C3 C4 H4 120.2
C5 C4 H4 120.2

loop_
_geom_bond_atom_site_label_1
_geom_bond_atom_site_label_2
_geom_bond_distance
C13 O3 1.247(2)
C13 O2 1.283(2)
C13 C12 1.477(3)
C12 C11 1.399(3)
C12 C7 1.407(2)
C7 O5 1.361(2)
C7 C8 1.375(3)
O5 H13 0.8200
C8 C9 1.375(3)
C8 H9 0.9300
C9 C10 1.370(3)
C9 H10 0.9300
C10 C11 1.393(3)
C10 H11 0.9300
C11 O4 1.344(2)
O4 H12 0.8200
C20 O6 1.267(2)
C20 O7 1.270(2)
C20 C19 1.481(2)
C19 C14 1.400(2)
C19 C18 1.410(2)
C14 O8 1.355(2)
C14 C15 1.390(2)
O8 H17 0.8200
C15 C16 1.381(3)
C15 H14 0.9300
C16 C17 1.381(3)
C16 H15 0.9300
C17 C18 1.380(3)
C17 H16 0.9300
C18 O9 1.356(2)
O9 H18 0.8200
C6 O1 1.211(2)
C6 N2 1.348(2)
C6 C5 1.506(2)
N2 N3 1.410(2)
N2 H5 0.93(2)
N3 H7 0.94(3)
N3 H8 0.88(3)
N3 H6 1.07(3)
C5 C4 1.382(2)
C5 C1 1.387(2)
C1 C2 1.369(3)
C1 H1 0.9300
C2 N1 1.327(2)
C2 H2 0.9300
N1 C3 1.340(2)
N1 H30 0.99(3)
C3 C4 1.376(3)
C3 H3 0.9300
C4 H4 0.9300

loop_
_geom_hbond_atom_site_label_D
_geom_hbond_atom_site_label_H
_geom_hbond_atom_site_label_A
_geom_hbond_distance_DH
_geom_hbond_distance_HA
_geom_hbond_distance_DA
_geom_hbond_angle_DHA
_geom_hbond_site_symmetry_A
N2 H5 O7 0.93(2) 1.82(2) 2.6823(19) 153(2) 1_564
N3 H6 O7 1.07(3) 2.61(3) 3.180(2) 112.5(17) 1_564
N3 H6 O6 1.07(3) 1.64(3) 2.655(2) 157(2) 1_564
N1 H30 O2 0.99(3) 1.59(3) 2.577(2) 177(2) 2_666
